data_7235212
loop_
_publ_author_name
'Rozhkov, Anton V.'
'Ivanov, Daniil M.'
'Novikov, Alexander S.'
'Ananyev, Ivan V.'
'Bokach, Nadezhda A.'
'Kukushkin, Vadim Yu.'

_publ_section_title
;
 Metal-involving halogen bond Ar--I&#x22EF;[dz2PtII] in a platinum
 acetylacetonate complex
;
_journal_issue 3
_journal_name_full CrystEngComm
_journal_page_first 554
_journal_page_last 563
_journal_paper_doi 10.1039/C9CE01568J
_journal_volume 22
_journal_year 2020
_chemical_formula_moiety 'C10 H14 O4 Pt, 2(C6 F3 I3)'
_chemical_formula_sum 'C22 H14 F6 I6 O4 Pt'
_chemical_formula_weight 1412.82
_space_group_crystal_system monoclinic
_space_group_IT_number 14
_space_group_name_Hall '-P 2ybc'
_space_group_name_H-M_alt 'P 1 21/c 1'
_atom_sites_solution_hydrogens geom
_audit_creation_method SHELXL-2014/6
_audit_update_record
;
2019-08-31 deposited with the CCDC.	2019-11-19 downloaded from the CCDC.
;
_cell_angle_alpha 90
_cell_angle_beta 99.9090(10)
_cell_angle_gamma 90
_cell_formula_units_Z 2
_cell_length_a 12.1714(4)
_cell_length_b 17.8866(6)
_cell_length_c 7.4115(3)
_cell_measurement_reflns_used 575
_cell_measurement_temperature 100(2)
_cell_measurement_theta_max 25
_cell_measurement_theta_min 3
_cell_volume 1589.45(10)
_computing_cell_refinement 'Bruker SAINT'
_computing_data_collection 'Bruker APEX II'
_computing_data_reduction 'Bruker SAINT'
_computing_molecular_graphics 'Bruker SHELXTL'
_computing_publication_material 'Bruker SHELXTL'
_computing_structure_refinement 'SHELXL-97 (Sheldrick, 1997)'
_computing_structure_solution 'SHELXS-97 (Sheldrick, 1997)'
_diffrn_ambient_temperature 100(2)
_diffrn_measured_fraction_theta_full 0.997
_diffrn_measured_fraction_theta_max 0.998
_diffrn_measurement_device_type 'Bruker APEX II CCD area detector''
_diffrn_measurement_method 'omega scans'
_diffrn_radiation_type MoK\a
_diffrn_radiation_wavelength 0.71073
_diffrn_reflns_av_R_equivalents 0.0323
_diffrn_reflns_av_unetI/netI 0.0239
_diffrn_reflns_Laue_measured_fraction_full 0.997
_diffrn_reflns_Laue_measured_fraction_max 0.998
_diffrn_reflns_limit_h_max 17
_diffrn_reflns_limit_h_min -17
_diffrn_reflns_limit_k_max 25
_diffrn_reflns_limit_k_min -25
_diffrn_reflns_limit_l_max 10
_diffrn_reflns_limit_l_min -10
_diffrn_reflns_number 21044
_diffrn_reflns_point_group_measured_fraction_full 0.997
_diffrn_reflns_point_group_measured_fraction_max 0.998
_diffrn_reflns_theta_full 25.242
_diffrn_reflns_theta_max 29.998
_diffrn_reflns_theta_min 1.698
_exptl_absorpt_coefficient_mu 10.303
_exptl_absorpt_correction_T_max 0.496
_exptl_absorpt_correction_T_min 0.152
_exptl_absorpt_correction_type multi-scan
_exptl_absorpt_process_details SADABS
_exptl_crystal_colour colorless
_exptl_crystal_density_diffrn 2.952
_exptl_crystal_description prism
_exptl_crystal_F_000 1256
_exptl_crystal_size_max 0.271
_exptl_crystal_size_mid 0.133
_exptl_crystal_size_min 0.083
_refine_diff_density_max 0.779
_refine_diff_density_min -1.385
_refine_diff_density_rms 0.166
_refine_ls_extinction_method none
_refine_ls_goodness_of_fit_ref 1.211
_refine_ls_hydrogen_treatment constr
_refine_ls_matrix_type full
_refine_ls_number_parameters 180
_refine_ls_number_reflns 4636
_refine_ls_number_restraints 0
_refine_ls_restrained_S_all 1.211
_refine_ls_R_factor_all 0.0325
_refine_ls_R_factor_gt 0.0269
_refine_ls_shift/su_max 0.001
_refine_ls_shift/su_mean 0.000
_refine_ls_structure_factor_coef Fsqd
_refine_ls_weighting_details 'w=1/[\s^2^(Fo^2^)+(0.0179P)^2^+1.2821P] where P=(Fo^2^+2Fc^2^)/3'
_refine_ls_weighting_scheme calc
_refine_ls_wR_factor_gt 0.0544
_refine_ls_wR_factor_ref 0.0561
_reflns_Friedel_coverage 0.000
_reflns_number_gt 4090
_reflns_number_total 4636
_reflns_threshold_expression I>2\s(I)
_cod_data_source_file c9ce01568j2.cif
_cod_data_source_block 200
_cod_depositor_comments
;Adding full bibliography for 7235207--7235212.cif.

 Adding full bibliography for 7235207--7235212.cif.
;
_cod_original_sg_symbol_H-M 'P 21/c'
_cod_database_code 7235212
_shelx_space_group_comment
;
The symmetry employed for this shelxl refinement is uniquely defined
by the following loop, which should always be used as a source of
symmetry information in preference to the above space-group names.
They are only intended as comments.
;
_shelx_estimated_absorpt_t_min 0.167
_shelx_estimated_absorpt_t_max 0.482
_shelxl_version_number 2014/6

loop_
_space_group_symop_operation_xyz
'x, y, z'
'-x, y+1/2, -z+1/2'
'-x, -y, -z'
'x, -y-1/2, z-1/2'

loop_
_atom_site_label
_atom_site_type_symbol
_atom_site_fract_x
_atom_site_fract_y
_atom_site_fract_z
_atom_site_U_iso_or_equiv
_atom_site_adp_type
_atom_site_occupancy
_atom_site_site_symmetry_order
_atom_site_calc_flag
_atom_site_refinement_flags_posn
_atom_site_refinement_flags_adp
_atom_site_refinement_flags_occupancy
Pt1 Pt 0.0000 0.5000 0.0000 0.02875(5) Uani 1 2 d S . P
O1 O 0.0981(2) 0.53666(16) 0.2256(4) 0.0341(6) Uani 1 1 d . . .
O2 O -0.0336(2) 0.40211(15) 0.1031(4) 0.0343(6) Uani 1 1 d . . .
C1 C 0.1195(3) 0.4968(2) 0.3714(5) 0.0349(8) Uani 1 1 d . . .
C1A C 0.1967(4) 0.5335(3) 0.5248(6) 0.0439(10) Uani 1 1 d . . .
H1AA H 0.1993 0.5874 0.5016 0.066 Uiso 1 1 calc R U .
H1AB H 0.2717 0.5124 0.5330 0.066 Uiso 1 1 calc R U .
H1AC H 0.1698 0.5249 0.6403 0.066 Uiso 1 1 calc R U .
C2 C 0.0781(3) 0.4251(2) 0.3951(5) 0.0360(8) Uani 1 1 d . . .
H2A H 0.1007 0.4029 0.5120 0.043 Uiso 1 1 calc R U .
C3 C 0.0079(3) 0.3828(2) 0.2677(6) 0.0350(8) Uani 1 1 d . . .
C3A C -0.0266(4) 0.3055(3) 0.3175(7) 0.0502(11) Uani 1 1 d . . .
H3AA H -0.1046 0.2967 0.2620 0.075 Uiso 1 1 calc R U .
H3AB H -0.0186 0.3013 0.4510 0.075 Uiso 1 1 calc R U .
H3AC H 0.0209 0.2682 0.2719 0.075 Uiso 1 1 calc R U .
I1S I 0.69991(2) 0.37889(2) 0.89238(5) 0.04709(8) Uani 1 1 d . . .
I2S I 0.20674(2) 0.37749(2) 0.93408(4) 0.03687(7) Uani 1 1 d . . .
I3S I 0.45393(2) 0.08720(2) 0.88740(4) 0.04192(7) Uani 1 1 d . . .
F1S F 0.64389(19) 0.20706(14) 0.8815(4) 0.0458(6) Uani 1 1 d . . .
F2S F 0.4506(2) 0.43296(12) 0.8999(3) 0.0412(6) Uani 1 1 d . . .
F3S F 0.26376(19) 0.20451(13) 0.9232(3) 0.0414(5) Uani 1 1 d . . .
C1S C 0.5499(3) 0.2443(2) 0.8917(5) 0.0312(7) Uani 1 1 d . . .
C2S C 0.5519(3) 0.3216(2) 0.8961(5) 0.0304(7) Uani 1 1 d . . .
C3S C 0.4524(3) 0.3575(2) 0.9029(5) 0.0295(7) Uani 1 1 d . . .
C4S C 0.3540(3) 0.3203(2) 0.9118(5) 0.0283(7) Uani 1 1 d . . .
C5S C 0.3569(3) 0.2431(2) 0.9115(5) 0.0297(7) Uani 1 1 d . . .
C6S C 0.4530(3) 0.20310(19) 0.9000(5) 0.0287(7) Uani 1 1 d . . .

loop_
_atom_site_aniso_label
_atom_site_aniso_U_11
_atom_site_aniso_U_22
_atom_site_aniso_U_33
_atom_site_aniso_U_23
_atom_site_aniso_U_13
_atom_site_aniso_U_12
Pt1 0.01946(9) 0.03630(11) 0.03064(10) 0.00568(8) 0.00477(7) 0.00215(8)
O1 0.0280(13) 0.0402(14) 0.0338(14) 0.0029(11) 0.0047(10) -0.0019(11)
O2 0.0278(13) 0.0386(14) 0.0367(14) 0.0085(11) 0.0061(11) 0.0008(11)
C1 0.0249(17) 0.050(2) 0.0309(19) 0.0003(17) 0.0078(14) 0.0061(17)
C1A 0.034(2) 0.062(3) 0.036(2) -0.002(2) 0.0047(16) -0.001(2)
C2 0.0338(19) 0.045(2) 0.0296(19) 0.0088(16) 0.0072(15) 0.0065(17)
C3 0.0311(19) 0.038(2) 0.038(2) 0.0086(16) 0.0126(16) 0.0069(16)
C3A 0.059(3) 0.040(2) 0.051(3) 0.014(2) 0.008(2) 0.001(2)
I1S 0.03490(14) 0.04765(16) 0.06011(19) -0.00116(13) 0.01205(13) -0.01503(12)
I2S 0.03263(13) 0.04330(14) 0.03488(13) -0.00069(10) 0.00633(10) 0.00749(10)
I3S 0.05187(16) 0.02284(11) 0.04693(16) 0.00419(10) -0.00314(12) 0.00065(11)
F1S 0.0313(12) 0.0403(13) 0.0662(17) 0.0021(12) 0.0094(11) 0.0075(10)
F2S 0.0530(15) 0.0202(10) 0.0535(15) -0.0020(10) 0.0178(12) -0.0036(10)
F3S 0.0319(12) 0.0358(12) 0.0573(15) -0.0011(11) 0.0094(10) -0.0130(10)
C1S 0.0305(18) 0.0325(18) 0.0307(18) 0.0017(14) 0.0053(14) 0.0022(15)
C2S 0.0303(18) 0.0297(18) 0.0321(18) 0.0007(14) 0.0076(14) -0.0057(14)
C3S 0.0369(19) 0.0244(16) 0.0272(17) 0.0006(13) 0.0053(14) -0.0035(14)
C4S 0.0273(17) 0.0302(17) 0.0273(17) 0.0010(14) 0.0040(13) 0.0002(14)
C5S 0.0298(17) 0.0302(17) 0.0290(17) 0.0009(14) 0.0049(14) -0.0055(14)
C6S 0.0348(18) 0.0213(15) 0.0292(17) 0.0020(13) 0.0034(14) -0.0030(14)

loop_
_atom_type_symbol
_atom_type_description
_atom_type_scat_dispersion_real
_atom_type_scat_dispersion_imag
_atom_type_scat_source
C C 0.0033 0.0016 'International Tables Vol C Tables 4.2.6.8 and 6.1.1.4'
H H 0.0000 0.0000 'International Tables Vol C Tables 4.2.6.8 and 6.1.1.4'
O O 0.0106 0.0060 'International Tables Vol C Tables 4.2.6.8 and 6.1.1.4'
F F 0.0171 0.0103 'International Tables Vol C Tables 4.2.6.8 and 6.1.1.4'
I I -0.4742 1.8119 'International Tables Vol C Tables 4.2.6.8 and 6.1.1.4'
Pt Pt -1.7033 8.3905 'International Tables Vol C Tables 4.2.6.8 and 6.1.1.4'

loop_
_geom_angle_atom_site_label_1
_geom_angle_atom_site_label_2
_geom_angle_atom_site_label_3
_geom_angle
_geom_angle_site_symmetry_1
_geom_angle_site_symmetry_3
O2 Pt1 O2 180.0 . 3_565
O2 Pt1 O1 84.20(11) . 3_565
O2 Pt1 O1 95.80(11) 3_565 3_565
O2 Pt1 O1 95.79(11) . .
O2 Pt1 O1 84.20(11) 3_565 .
O1 Pt1 O1 180.00(10) 3_565 .
C1 O1 Pt1 122.0(3) . .
C3 O2 Pt1 122.0(3) . .
O1 C1 C2 126.1(4) . .
O1 C1 C1A 113.9(4) . .
C2 C1 C1A 120.0(4) . .
C1 C1A H1AA 109.5 . .
C1 C1A H1AB 109.5 . .
H1AA C1A H1AB 109.5 . .
C1 C1A H1AC 109.5 . .
H1AA C1A H1AC 109.5 . .
H1AB C1A H1AC 109.5 . .
C3 C2 C1 127.5(4) . .
C3 C2 H2A 116.3 . .
C1 C2 H2A 116.3 . .
O2 C3 C2 126.6(4) . .
O2 C3 C3A 113.5(4) . .
C2 C3 C3A 119.9(4) . .
C3 C3A H3AA 109.5 . .
C3 C3A H3AB 109.5 . .
H3AA C3A H3AB 109.5 . .
C3 C3A H3AC 109.5 . .
H3AA C3A H3AC 109.5 . .
H3AB C3A H3AC 109.5 . .
F1S C1S C2S 119.2(3) . .
F1S C1S C6S 118.4(3) . .
C2S C1S C6S 122.4(3) . .
C3S C2S C1S 117.1(3) . .
C3S C2S I1S 122.6(3) . .
C1S C2S I1S 120.3(3) . .
F2S C3S C2S 118.6(3) . .
F2S C3S C4S 118.0(3) . .
C2S C3S C4S 123.4(3) . .
C5S C4S C3S 117.3(3) . .
C5S C4S I2S 120.7(3) . .
C3S C4S I2S 122.0(3) . .
F3S C5S C4S 119.4(3) . .
F3S C5S C6S 118.0(3) . .
C4S C5S C6S 122.6(3) . .
C5S C6S C1S 117.2(3) . .
C5S C6S I3S 122.0(3) . .
C1S C6S I3S 120.8(3) . .

loop_
_geom_bond_atom_site_label_1
_geom_bond_atom_site_label_2
_geom_bond_distance
_geom_bond_site_symmetry_2
Pt1 O2 1.981(3) .
Pt1 O2 1.981(3) 3_565
Pt1 O1 1.991(3) 3_565
Pt1 O1 1.991(3) .
O1 C1 1.283(5) .
O2 C3 1.285(5) .
C1 C2 1.400(6) .
C1 C1A 1.497(6) .
C1A H1AA 0.9800 .
C1A H1AB 0.9800 .
C1A H1AC 0.9800 .
C2 C3 1.384(6) .
C2 H2A 0.9500 .
C3 C3A 1.510(6) .
C3A H3AA 0.9800 .
C3A H3AB 0.9800 .
C3A H3AC 0.9800 .
I1S C2S 2.078(4) .
I2S C4S 2.095(4) .
I3S C6S 2.075(3) .
F1S C1S 1.337(4) .
F2S C3S 1.349(4) .
F3S C5S 1.343(4) .
C1S C2S 1.382(5) .
C1S C6S 1.401(5) .
C2S C3S 1.379(5) .
C3S C4S 1.382(5) .
C4S C5S 1.382(5) .
C5S C6S 1.386(5) .

loop_
_geom_torsion_atom_site_label_1
_geom_torsion_atom_site_label_2
_geom_torsion_atom_site_label_3
_geom_torsion_atom_site_label_4
_geom_torsion
Pt1 O1 C1 C2 -1.0(5)
Pt1 O1 C1 C1A 178.8(2)
O1 C1 C2 C3 0.9(7)
C1A C1 C2 C3 -178.9(4)
Pt1 O2 C3 C2 0.8(5)
Pt1 O2 C3 C3A -178.9(3)
C1 C2 C3 O2 -0.8(7)
C1 C2 C3 C3A 178.9(4)
F1S C1S C2S C3S 178.7(3)
C6S C1S C2S C3S -2.2(6)
F1S C1S C2S I1S -1.2(5)
C6S C1S C2S I1S 177.8(3)
C1S C2S C3S F2S -177.4(3)
I1S C2S C3S F2S 2.6(5)
C1S C2S C3S C4S 2.4(6)
I1S C2S C3S C4S -177.7(3)
F2S C3S C4S C5S 178.9(3)
C2S C3S C4S C5S -0.8(5)
F2S C3S C4S I2S -3.2(5)
C2S C3S C4S I2S 177.1(3)
C3S C4S C5S F3S 178.9(3)
I2S C4S C5S F3S 0.9(5)
C3S C4S C5S C6S -1.0(5)
I2S C4S C5S C6S -178.9(3)
F3S C5S C6S C1S -178.8(3)
C4S C5S C6S C1S 1.1(5)
F3S C5S C6S I3S 3.1(5)
C4S C5S C6S I3S -177.1(3)
F1S C1S C6S C5S 179.7(3)
C2S C1S C6S C5S 0.6(5)
F1S C1S C6S I3S -2.2(5)
C2S C1S C6S I3S 178.7(3)
